data_1528889
loop_
_publ_author_name
'Sofin, M.'
'Jansen, M.'

_publ_section_title
;
 Synthesis, crystal structure and magnetic properties of beta-Na3 Fe O3
;
_journal_name_full 'Solid State Sciences'
_journal_page_first 19
_journal_page_last 23
_journal_volume 8
_journal_year 2006
_chemical_formula_sum 'Fe Na3 O3'
_chemical_name_systematic 'Na3 Fe O3'
_space_group_IT_number 9
_symmetry_space_group_name_Hall 'I -2ya'
_symmetry_space_group_name_H-M 'I 1 a 1'
_cell_angle_alpha 90
_cell_angle_beta 90.51
_cell_angle_gamma 90
_cell_formula_units_Z 8
_cell_length_a 6.174
_cell_length_b 10.75
_cell_length_c 11.852
_cell_volume 786.592
_citation_journal_id_ASTM SSSCFJ
_cod_data_source_file Sofin_SSSCFJ_2006_688.cif
_cod_data_source_block Fe1Na3O3
_cod_original_sg_symbol_Hall 'C -2yc (x+z,y,-x)'
_cod_original_formula_sum 'Fe1 Na3 O3'
_cod_database_code 1528889

loop_
_symmetry_equiv_pos_as_xyz
x,y,z
x+1/2,-y,z
x+1/2,y+1/2,z+1/2
x+1,-y+1/2,z+1/2

loop_
_atom_site_label
_atom_site_type_symbol
_atom_site_fract_x
_atom_site_fract_y
_atom_site_fract_z
_atom_site_occupancy
_atom_site_U_iso_or_equiv
O5 O-2 0.1107 0.625 -0.094 1 0.0
O4 O-2 0.3154 0.2025 0.2075 1 0.0
Na6 Na+1 -0.3998 0.2633 0.0902 1 0.0
Fe1 Fe+3 0.07 0.23898 0.11438 1 0.0
O3 O-2 0.1572 0.2703 -0.0388 1 0.0
Na4 Na+1 0.2115 0.4781 0.2458 1 0.0
Na5 Na+1 0.2156 0.4745 0.49 1 0.0
O6 O-2 0.0031 0.9022 -0.1281 1 0.0
Na1 Na+1 -0.0776 0.4592 -0.0205 1 0.0
Fe2 Fe+3 -0.1061 0.73934 -0.13914 1 0.0
O2 O-2 -0.1128 0.1034 0.1131 1 0.0
Na3 Na+1 0.114 -0.0217 0.2297 1 0.0
O1 O-2 -0.0802 0.3782 0.1634 1 0.0
Na2 Na+1 -0.146 0.2128 -0.1511 1 0.0
